data_4511232
loop_
_publ_author_name
'Vladiskovic, Chiara'
'Masciocchi, Norberto'

_publ_section_title
;
 Persistency of a Two-Fold Embrace in Crystalline Phases of Bupropion
 Hydrohalides: A Thoroughab InitioX-ray Powder Diffraction Study
;
_journal_issue 7
_journal_name_full 'Crystal Growth &amp; Design'
_journal_page_first 3603
_journal_paper_doi 10.1021/cg5005374
_journal_volume 14
_journal_year 2014
_chemical_formula_moiety 'C13 H18 Cl N O . HI'
_chemical_formula_structural 'C13 H18 Cl N O . HI'
_chemical_formula_sum 'C13 H19 Cl I N O'
_chemical_formula_weight 367.66
_chemical_melting_point 192
_chemical_name_common 'bupropion hydroiodide'
_chemical_name_systematic
;
2-(ter-butylamino)-1-(3-chlorophenyl)propan-1-one Hydroiodide
;
_space_group_crystal_system monoclinic
_space_group_IT_number 15
_space_group_name_H-M_alt 'C 1 2/c 1'
_symmetry_space_group_name_Hall '-C 2yc'
_symmetry_space_group_name_H-M 'C 1 2/c 1'
_cell_angle_alpha 90
_cell_angle_beta 92.760(1)
_cell_angle_gamma 90
_cell_formula_units_Z 8
_cell_length_a 14.6084(3)
_cell_length_b 8.0869(2)
_cell_length_c 27.0461(4)
_cell_measurement_temperature 298
_cell_volume 3191.43(11)
_computing_cell_refinement 'TOPAS, Bruker AXS 2005, Karlsruhe, Germany'
_computing_publication_material 'TOPAS, Bruker AXS 2005, Karlsruhe, Germany'
_computing_structure_refinement 'TOPAS, Bruker AXS 2005, Karlsruhe, Germany'
_computing_structure_solution 'TOPAS, Bruker AXS 2005, Karlsruhe, Germany'
_diffrn_ambient_temperature 298
_diffrn_detector_type 'Bruker Lynxeye linear PSD'
_diffrn_measurement_device_type 'Bruker AXS D8 Advance'
_diffrn_radiation_monochromator 'Ni filter'
_diffrn_radiation_wavelength 1.5418
_diffrn_source_target Cu
_diffrn_source_type 'sealed X-ray tube'
_exptl_crystal_density_diffrn 1.530
_exptl_crystal_density_method 'not measured'
_exptl_crystal_F_000 182
_pd_char_colour white
_pd_char_particle_morphology plate-like
_pd_instr_location ' ?'
_pd_meas_2theta_range_inc 0.02
_pd_meas_2theta_range_max 105
_pd_meas_2theta_range_min 5
_pd_meas_number_of_points 5001
_pd_meas_scan_method step
_pd_proc_2theta_range_inc 0.02
_pd_proc_2theta_range_max 105
_pd_proc_2theta_range_min 5
_pd_proc_ls_background_function 'Chebychev polynomial'
_pd_proc_ls_profile_function 'fundamental parameters approach'
_pd_proc_ls_prof_R_factor 0.059
_pd_proc_ls_prof_wR_expected 0.021
_pd_proc_ls_prof_wR_factor 0.087
_pd_spec_mounting
;
packed powder glass capillary
;
_pd_spec_mount_mode reflection
_pd_spec_shape flat_sheet
_pd_spec_size_axial 20
_pd_spec_size_equat 10
_pd_spec_size_thick 0.2
_refine_ls_extinction_method none
_refine_ls_goodness_of_fit_all 4.09
_refine_ls_hydrogen_treatment constr
_refine_ls_matrix_type fullcycle
_refine_ls_number_parameters 43
_refine_ls_number_restraints 0
_refine_ls_shift/su_max .01
_refine_ls_structure_factor_coef Inet
_refine_ls_weighting_scheme sigma
_cod_data_source_file cg5005374_si_004.cif
_cod_data_source_block bupropion_hydroiodide_form_ii
_cod_depositor_comments 'Adding full bibliography for 4511229--4511234.cif.'
_cod_original_cell_volume 3191.4(1)
_cod_database_code 4511232

loop_
_symmetry_equiv_pos_as_xyz
'-x, -y, -z'
'-x, y, -z+1/2'
'x, -y, z+1/2'
'x, y, z'
'-x+1/2, -y+1/2, -z'
'-x+1/2, y+1/2, -z+1/2'
'x+1/2, -y+1/2, z+1/2'
'x+1/2, y+1/2, z'

loop_
_atom_site_label
_atom_site_type_symbol
_atom_site_symmetry_multiplicity
_atom_site_fract_x
_atom_site_fract_y
_atom_site_fract_z
_atom_site_occupancy
_atom_site_B_iso_or_equiv
I1 I 8 0.60703 0.856391 -0.94383 1 5.5(1)
Cl Cl 8 0.27906 -0.90676 0.33710 1 5.5(1)
C1 C 8 0.24995 -0.89209 0.27482 1 5.5(1)
C2 C 8 0.16135 -0.84908 0.25934 1 5.5(1)
C3 C 8 0.13778 -0.83586 0.20925 1 5.5(1)
C4 C 8 0.20282 -0.86540 0.17464 1 5.5(1)
C5 C 8 0.29140 -0.90901 0.19010 1 5.5(1)
C6 C 8 0.31492 -0.92218 0.24021 1 5.5(1)
C7 C 8 0.36122 -0.94062 0.15362 1 5.5(1)
C8 C 8 0.34367 -0.89998 0.09952 1 5.5(1)
C9 C 8 0.30801 -0.05351 0.07166 1 5.5(1)
O1 O 8 0.43428 -0.99923 0.16729 1 5.5(1)
N1 N 8 0.42982 -0.84453 0.07887 1 5.5(1)
C10 C 8 0.46046 -0.67406 0.08989 1 5.5(1)
C11 C 8 0.39198 -0.54774 0.06788 1 5.5(1)
C12 C 8 0.47152 -0.64668 0.14587 1 5.5(1)
C13 C 8 0.55330 -0.64806 0.06742 1 5.5(1)
H1 H 8 0.42451 -0.85867 0.04163 1 5.5(1)
H2 H 8 0.47952 -0.92080 0.09271 1 5.5(1)
H3 H 8 0.10934 -0.82441 0.28712 1 5.5(1)
H4 H 8 0.06676 -0.80102 0.19692 1 5.5(1)
H5 H 8 0.18394 -0.85381 0.13458 1 5.5(1)
H6 H 8 0.38599 -0.95629 0.25264 1 5.5(1)
H7 H 8 0.29153 -0.80006 0.09563 1 5.5(1)
H8 H 8 0.23184 -0.05451 0.07017 1 5.5(1)
H9 H 8 0.33191 -0.05165 0.03323 1 5.5(1)
H10 H 8 0.33314 -0.16760 0.09080 1 5.5(1)
H11 H 8 0.40001 -0.42754 0.08748 1 5.5(1)
H12 H 8 0.40514 -0.52940 0.02814 1 5.5(1)
H13 H 8 0.32057 -0.59157 0.07145 1 5.5(1)
H14 H 8 0.51208 -0.74873 0.16349 1 5.5(1)
H15 H 8 0.50752 -0.52739 0.15282 1 5.5(1)
H16 H 8 0.40367 -0.64171 0.16255 1 5.5(1)
H17 H 8 0.58332 -0.52734 0.07932 1 5.5(1)
H18 H 8 0.59999 -0.74990 0.08002 1 5.5(1)
H19 H 8 0.54533 -0.64983 0.02637 1 5.5(1)

loop_
_atom_type_symbol
_atom_type_description
_atom_type_scat_source
C C 'International Tables for Crystallography (Vol. IV)'
H H 'International Tables for Crystallography (Vol. IV)'
Cl Cl 'International Tables for Crystallography (Vol. IV)'
N N 'International Tables for Crystallography (Vol. IV)'
I I 'International Tables for Crystallography (Vol. IV)'
O O 'International Tables for Crystallography (Vol. IV)'

loop_
_diffrn_radiation_type
'Cu K\a'
